data_2013286
loop_
_publ_author_name
'Banks, R. Eric'
'Besheesh, Mohamed K.'
'Pritchard, Robin G.'
'1-fluoro-2,4,6-trimethoxy-1,3,5-triazinium hexafluoroantimonate'

_publ_section_title
;
 <i>N</i>-Fluoropyridinium trifluoromethanesulfonate and
 1-fluoro-2,4,6-trimethoxy-1,3,5-triazinium hexafluoroantimonate: the
 first experimental determination of the F---N^+^ bond length involving
 <i>sp</i>^2^ nitrogen
;
_journal_issue 4
_journal_name_full 'Acta Crystallographica Section C'
_journal_page_first m141
_journal_page_last m143
_journal_paper_doi 10.1107/S0108270103001689
_journal_volume 59
_journal_year 2003
_chemical_formula_moiety 'C6 H9 F N3 O3 + , F6 Sb -'
_chemical_formula_sum 'C6 H9 F7 N3 O3 Sb'
_chemical_formula_weight 425.91
_chemical_name_systematic '1-fluoro-2,4,6-trimethoxy-1,3,5-triazinium hexafluoroantimonate'
_space_group_IT_number 14
_symmetry_cell_setting monoclinic
_symmetry_space_group_name_Hall '-P 2yn'
_symmetry_space_group_name_H-M 'P 1 21/n 1'
_audit_creation_method 'WinGX routine CIF_UPDATE'
_cell_angle_alpha 90
_cell_angle_beta 97.43(2)
_cell_angle_gamma 90
_cell_formula_units_Z 4
_cell_length_a 7.616(2)
_cell_length_b 11.843(3)
_cell_length_c 14.924(3)
_cell_measurement_reflns_used 25
_cell_measurement_temperature 203(2)
_cell_measurement_theta_max 11.4
_cell_measurement_theta_min 8.1
_cell_volume 1334.8(6)
_computing_cell_refinement 'CAD-4 Software'
_computing_data_collection 'CAD-4 Software (Enraf-Nonius, 1994)'
_computing_data_reduction 'XCAD4 (Harms & Wocadlo 1995)'
_computing_molecular_graphics 'ORTEP-3 for Windows (Farrugia, 1997)'
_computing_publication_material 'WinGX (Farrugia, 1999)'
_computing_structure_refinement 'SHELXL97 (Sheldrick, 1997)'
_computing_structure_solution 'SHELXS97 (Sheldrick, 1997)'
_diffrn_measured_fraction_theta_full 0.997
_diffrn_measured_fraction_theta_max 0.997
_diffrn_measurement_device_type 'Nonius MACH3'
_diffrn_measurement_method \q/2\q
_diffrn_radiation_type MoK\a
_diffrn_radiation_wavelength 0.71073
_diffrn_reflns_av_R_equivalents 0.025
_diffrn_reflns_limit_h_max 2
_diffrn_reflns_limit_h_min -8
_diffrn_reflns_limit_k_max 14
_diffrn_reflns_limit_k_min 0
_diffrn_reflns_limit_l_max 17
_diffrn_reflns_limit_l_min -17
_diffrn_reflns_number 3200
_diffrn_reflns_theta_full 24.97
_diffrn_reflns_theta_max 24.97
_diffrn_reflns_theta_min 2.2
_diffrn_standards_decay_% 0.0
_diffrn_standards_interval_count 150
_diffrn_standards_number 3
_exptl_absorpt_coefficient_mu 2.161
_exptl_absorpt_correction_T_max 0.803
_exptl_absorpt_correction_T_min 0.686
_exptl_absorpt_correction_type '\y scan'
_exptl_absorpt_process_details '(North et al., 1968)'
_exptl_crystal_colour colourless
_exptl_crystal_density_diffrn 2.119
_exptl_crystal_density_meas ?
_exptl_crystal_description plate
_exptl_crystal_F_000 816
_exptl_crystal_size_max 0.30
_exptl_crystal_size_mid 0.15
_exptl_crystal_size_min 0.10
_refine_diff_density_max 0.98
_refine_diff_density_min -0.66
_refine_ls_extinction_method none
_refine_ls_goodness_of_fit_ref 1.056
_refine_ls_hydrogen_treatment constr
_refine_ls_matrix_type full
_refine_ls_number_parameters 181
_refine_ls_number_reflns 2335
_refine_ls_number_restraints 0
_refine_ls_restrained_S_all 1.056
_refine_ls_R_factor_gt 0.034
_refine_ls_shift/su_max 0.001
_refine_ls_structure_factor_coef Fsqd
_refine_ls_weighting_details 'calc w = 1/[\s^2^(Fo^2^)+(0.0253P)^2^+1.7485P] where P=(Fo^2^+2Fc^2^)/3'
_refine_ls_weighting_scheme calc
_refine_ls_wR_factor_ref 0.071
_reflns_number_gt 1799
_reflns_number_total 2335
_reflns_threshold_expression I>2\s(I)
_cod_data_source_file gg1153.cif
_cod_data_source_block II
_cod_depositor_comments
;
The following automatic conversions were performed:

'_exptl_crystal_density_meas' value 'not measured' was changed to '?'
- the value is perceived as not measured.

Automatic conversion script
Id: cif_fix_values 3008 2015-01-20 13:52:24Z robertas 
;
_cod_original_cell_volume 1334.9(6)
_cod_original_sg_symbol_H-M 'P 21/n'
_cod_original_formula_sum 'C6 H9 F7 N3 O3 Sb1'
_cod_database_code 2013286
_cod_database_fobs_code 2013286

loop_
_symmetry_equiv_pos_as_xyz
'x, y, z'
'-x+1/2, y+1/2, -z+1/2'
'-x, -y, -z'
'x-1/2, -y-1/2, z-1/2'

loop_
_atom_site_label
_atom_site_fract_x
_atom_site_fract_y
_atom_site_fract_z
_atom_site_U_iso_or_equiv
_atom_site_adp_type
_atom_site_calc_flag
_atom_site_refinement_flags
_atom_site_occupancy
_atom_site_disorder_assembly
_atom_site_disorder_group
_atom_site_type_symbol
F1 0.8022(4) 0.9017(2) 0.8508(2) 0.0599(8) Uani d . 1 . . F
O2 0.4976(4) 0.9010(3) 0.9049(2) 0.0450(8) Uani d . 1 . . O
O4 0.4855(4) 0.5225(2) 0.8978(2) 0.0402(7) Uani d . 1 . . O
O6 0.9630(4) 0.7167(3) 0.8261(2) 0.0480(8) Uani d . 1 . . O
N1 0.7242(5) 0.8021(3) 0.8660(2) 0.0378(9) Uani d . 1 . . N
N3 0.4821(4) 0.7080(3) 0.9042(2) 0.0331(8) Uani d . 1 . . N
N5 0.7321(5) 0.6090(3) 0.8615(2) 0.0339(8) Uani d . 1 . . N
C2 0.5619(6) 0.8022(4) 0.8930(3) 0.0348(10) Uani d . 1 . . C
C4 0.5718(6) 0.6144(4) 0.8873(3) 0.0320(10) Uani d . 1 . . C
C6 0.8085(6) 0.7045(4) 0.8507(3) 0.0373(11) Uani d . 1 . . C
C7 0.3225(7) 0.9038(5) 0.9356(4) 0.0629(16) Uani d . 1 . . C
H7A 0.2867 0.9816 0.9424 0.094 Uiso calc R 1 . . H
H7B 0.3276 0.8653 0.9933 0.094 Uiso calc R 1 . . H
H7C 0.2373 0.8663 0.8915 0.094 Uiso calc R 1 . . H
C8 0.5689(7) 0.4162(4) 0.8790(4) 0.0551(13) Uani d . 1 . . C
H8A 0.4908 0.3542 0.8894 0.083 Uiso calc R 1 . . H
H8B 0.6797 0.4083 0.9186 0.083 Uiso calc R 1 . . H
H8C 0.5919 0.4152 0.8166 0.083 Uiso calc R 1 . . H
C9 1.0554(7) 0.6126(5) 0.8076(4) 0.0688(17) Uani d . 1 . . C
H9A 1.17 0.631 0.7898 0.103 Uiso calc R 1 . . H
H9B 0.9858 0.5714 0.7593 0.103 Uiso calc R 1 . . H
H9C 1.0717 0.5662 0.8617 0.103 Uiso calc R 1 . . H
Sb1 0.44835(5) 0.72009(3) 0.62049(2) 0.04520(13) Uani d . 1 . . Sb
F2 0.6878(4) 0.7299(3) 0.6643(2) 0.0882(12) Uani d . 1 . . F
F3 0.4654(6) 0.8395(3) 0.5428(2) 0.1121(16) Uani d . 1 . . F
F4 0.3957(6) 0.8175(3) 0.7104(2) 0.1013(14) Uani d . 1 . . F
F5 0.4298(4) 0.6005(2) 0.69873(19) 0.0567(8) Uani d . 1 . . F
F6 0.4961(4) 0.6218(3) 0.5307(2) 0.0783(10) Uani d . 1 . . F
F7 0.2083(4) 0.7050(3) 0.5775(2) 0.0724(10) Uani d . 1 . . F

loop_
_atom_site_aniso_label
_atom_site_aniso_U_11
_atom_site_aniso_U_22
_atom_site_aniso_U_33
_atom_site_aniso_U_12
_atom_site_aniso_U_13
_atom_site_aniso_U_23
F1 0.069(2) 0.0496(17) 0.0622(19) -0.0210(16) 0.0108(16) 0.0033(15)
O2 0.054(2) 0.0340(18) 0.0455(19) 0.0052(16) 0.0016(16) -0.0056(15)
O4 0.0410(19) 0.0330(17) 0.0494(19) -0.0018(15) 0.0165(15) 0.0026(14)
O6 0.0303(17) 0.068(2) 0.0468(18) -0.0098(18) 0.0075(14) -0.0031(18)
N1 0.037(2) 0.037(2) 0.039(2) -0.0083(17) 0.0047(17) 0.0009(16)
N3 0.0305(19) 0.036(2) 0.0327(18) -0.0003(18) 0.0047(15) -0.0029(16)
N5 0.028(2) 0.044(2) 0.0297(19) 0.0004(18) 0.0042(16) 0.0010(16)
C2 0.036(3) 0.039(3) 0.027(2) -0.001(2) -0.0037(19) -0.0030(18)
C4 0.034(3) 0.040(2) 0.0208(19) 0.000(2) 0.0008(18) 0.0001(18)
C6 0.031(3) 0.053(3) 0.027(2) 0.001(2) -0.0004(18) 0.002(2)
C7 0.053(4) 0.049(3) 0.086(4) 0.016(3) 0.010(3) -0.016(3)
C8 0.067(4) 0.036(3) 0.067(3) -0.002(3) 0.025(3) -0.002(3)
C9 0.037(3) 0.086(4) 0.087(4) 0.005(3) 0.020(3) -0.009(3)
Sb1 0.0548(2) 0.0476(2) 0.02970(16) -0.00836(19) -0.00802(13) 0.00297(16)
F2 0.061(2) 0.122(3) 0.073(2) -0.047(2) -0.0221(17) 0.033(2)
F3 0.174(4) 0.082(3) 0.066(2) -0.044(3) -0.035(2) 0.042(2)
F4 0.168(4) 0.075(2) 0.052(2) 0.032(2) -0.020(2) -0.0256(17)
F5 0.0550(18) 0.0594(18) 0.0543(17) -0.0083(15) 0.0017(14) 0.0162(14)
F6 0.073(2) 0.107(3) 0.0574(19) 0.006(2) 0.0167(17) -0.0204(18)
F7 0.0533(19) 0.100(3) 0.0583(19) 0.0218(18) -0.0133(15) -0.0114(18)

loop_
_atom_type_symbol
_atom_type_description
_atom_type_scat_dispersion_real
_atom_type_scat_dispersion_imag
_atom_type_scat_source
C C 0.0033 0.0016 'International Tables Vol C Tables 4.2.6.8 and 6.1.1.4'
H H 0 0 'International Tables Vol C Tables 4.2.6.8 and 6.1.1.4'
N N 0.0061 0.0033 'International Tables Vol C Tables 4.2.6.8 and 6.1.1.4'
O O 0.0106 0.006 'International Tables Vol C Tables 4.2.6.8 and 6.1.1.4'
F F 0.0171 0.0103 'International Tables Vol C Tables 4.2.6.8 and 6.1.1.4'
Sb Sb -0.5866 1.5461 'International Tables Vol C Tables 4.2.6.8 and 6.1.1.4'

loop_
_geom_angle_atom_site_label_1
_geom_angle_atom_site_label_2
_geom_angle_atom_site_label_3
_geom_angle
_geom_angle_publ_flag
F1 N1 C2 119.2(4) y
F1 N1 C6 119.2(4) y
C2 N1 C6 121.6(4) y
C2 N3 C4 115.4(4) y
C4 N5 C6 116.1(4) y
N1 C2 N3 120.2(4) y
N3 C4 N5 127.1(4) y
N1 C6 N5 119.6(4) y
C2 O2 C7 116.1(4) ?
C4 O4 C8 117.7(4) ?
C6 O6 C9 116.0(4) ?
O2 C2 N3 124.9(4) ?
O2 C2 N1 114.9(4) ?
O4 C4 N5 119.7(4) ?
O4 C4 N3 113.2(4) ?
O6 C6 N5 125.4(4) ?
O6 C6 N1 115.0(4) ?
O2 C7 H7A 109.5 ?
O2 C7 H7B 109.5 ?
H7A C7 H7B 109.5 ?
O2 C7 H7C 109.5 ?
H7A C7 H7C 109.5 ?
H7B C7 H7C 109.5 ?
O4 C8 H8A 109.5 ?
O4 C8 H8B 109.5 ?
H8A C8 H8B 109.5 ?
O4 C8 H8C 109.5 ?
H8A C8 H8C 109.5 ?
H8B C8 H8C 109.5 ?
O6 C9 H9A 109.5 ?
O6 C9 H9B 109.5 ?
H9A C9 H9B 109.5 ?
O6 C9 H9C 109.5 ?
H9A C9 H9C 109.5 ?
H9B C9 H9C 109.5 ?
F3 Sb1 F6 89.48(18) ?
F3 Sb1 F4 90.99(19) ?
F6 Sb1 F4 178.80(18) ?
F3 Sb1 F5 179.63(19) ?
F6 Sb1 F5 90.76(15) ?
F4 Sb1 F5 88.77(16) ?
F3 Sb1 F2 91.59(17) ?
F6 Sb1 F2 91.05(17) ?
F4 Sb1 F2 90.03(19) ?
F5 Sb1 F2 88.69(13) ?
F3 Sb1 F7 90.16(17) ?
F6 Sb1 F7 88.07(14) ?
F4 Sb1 F7 90.83(17) ?
F5 Sb1 F7 89.56(14) ?
F2 Sb1 F7 178.03(15) ?

loop_
_geom_bond_atom_site_label_1
_geom_bond_atom_site_label_2
_geom_bond_site_symmetry_2
_geom_bond_distance
_geom_bond_publ_flag
F1 N1 . 1.353(4) y
O2 C2 . 1.290(5) y
O2 C7 . 1.466(6) y
O4 C4 . 1.291(5) y
O4 C8 . 1.454(5) y
O6 C6 . 1.285(5) y
O6 C9 . 1.463(6) y
N1 C2 . 1.349(6) y
N1 C6 . 1.356(6) y
N3 C2 . 1.291(5) y
N3 C4 . 1.344(5) y
N5 C4 . 1.327(5) y
N5 C6 . 1.292(5) y
C7 H7A . 0.97 ?
C7 H7B . 0.97 ?
C7 H7C . 0.97 ?
C8 H8A . 0.97 ?
C8 H8B . 0.97 ?
C8 H8C . 0.97 ?
C9 H9A . 0.97 ?
C9 H9B . 0.97 ?
C9 H9C . 0.97 ?
Sb1 F3 . 1.845(3) ?
Sb1 F6 . 1.846(3) ?
Sb1 F4 . 1.852(3) ?
Sb1 F5 . 1.853(3) ?
Sb1 F2 . 1.860(3) ?
Sb1 F7 . 1.866(3) ?

loop_
_geom_torsion_atom_site_label_1
_geom_torsion_atom_site_label_2
_geom_torsion_atom_site_label_3
_geom_torsion_atom_site_label_4
_geom_torsion
C7 O2 C2 N3 1.5(6)
C7 O2 C2 N1 -179.1(4)
C4 N3 C2 O2 179.4(4)
C4 N3 C2 N1 0.0(5)
F1 N1 C2 O2 -2.3(5)
C6 N1 C2 O2 -180.0(3)
F1 N1 C2 N3 177.1(3)
C6 N1 C2 N3 -0.5(6)
C8 O4 C4 N5 -1.0(6)
C8 O4 C4 N3 178.6(4)
C6 N5 C4 O4 178.6(4)
C6 N5 C4 N3 -0.9(6)
C2 N3 C4 O4 -178.8(4)
C2 N3 C4 N5 0.8(6)
C9 O6 C6 N5 1.3(6)
C9 O6 C6 N1 -179.0(4)
C4 N5 C6 O6 -180.0(4)
C4 N5 C6 N1 0.3(6)
C2 N1 C6 O6 -179.4(4)
F1 N1 C6 O6 3.0(5)
C2 N1 C6 N5 0.4(6)
F1 N1 C6 N5 -177.3(4)

loop_
_cod_related_entry_id
_cod_related_entry_database
_cod_related_entry_code
1 ChemSpider 11590191
